data_7215067
loop_
_publ_author_name
'Ji, Wen-Juan'
'Hu, Man-Cheng'
'Li, Shu-Ni'
'Jiang, Yu-Cheng'
'Zhai, Quan-Guo'

_publ_section_title
;
 Ionic liquids used for synthesis of supramolecular isomeric
 open-frameworks as photocatalysts for visible-light-driven degradation of
 organic dyes
;
_journal_issue 17
_journal_name_full CrystEngComm
_journal_page_first 3474
_journal_paper_doi 10.1039/c4ce00014e
_journal_volume 16
_journal_year 2014
_chemical_formula_moiety 'C34 H30 N4 O16 Zn3'
_chemical_formula_sum 'C34 H30 N4 O16 Zn3'
_chemical_formula_weight 946.73
_chemical_name_systematic
; 
 ? 
;
_space_group_IT_number 62
_symmetry_cell_setting orthorhombic
_symmetry_space_group_name_Hall '-P 2ac 2n'
_symmetry_space_group_name_H-M 'P n m a'
_atom_sites_solution_hydrogens geom
_atom_sites_solution_primary direct
_atom_sites_solution_secondary difmap
_audit_creation_method SHELXL-97
_cell_angle_alpha 90.00
_cell_angle_beta 90.00
_cell_angle_gamma 90.00
_cell_formula_units_Z 8
_cell_length_a 14.2823(19)
_cell_length_b 17.776(3)
_cell_length_c 27.245(3)
_cell_measurement_reflns_used 25941
_cell_measurement_temperature 293(2)
_cell_measurement_theta_max 25.3491
_cell_measurement_theta_min 3.0724
_cell_volume 6917.0(17)
_computing_structure_refinement 'SHELXL-97 (Sheldrick, 1997)'
_computing_structure_solution 'SHELXS-97 (Sheldrick, 1990)'
_diffrn_ambient_temperature 293(2)
_diffrn_measured_fraction_theta_full 0.997
_diffrn_measured_fraction_theta_max 0.997
_diffrn_radiation_monochromator graphite
_diffrn_radiation_source 'fine-focus sealed tube'
_diffrn_radiation_type MoK\a
_diffrn_radiation_wavelength 0.71073
_diffrn_reflns_av_R_equivalents 0.0459
_diffrn_reflns_av_sigmaI/netI 0.0270
_diffrn_reflns_limit_h_max 16
_diffrn_reflns_limit_h_min -16
_diffrn_reflns_limit_k_max 21
_diffrn_reflns_limit_k_min -21
_diffrn_reflns_limit_l_max 32
_diffrn_reflns_limit_l_min -28
_diffrn_reflns_number 60831
_diffrn_reflns_theta_full 25.01
_diffrn_reflns_theta_max 25.01
_diffrn_reflns_theta_min 3.07
_exptl_absorpt_coefficient_mu 2.150
_exptl_absorpt_correction_T_max 1.0000
_exptl_absorpt_correction_T_min 0.5498
_exptl_absorpt_correction_type multi-scan
_exptl_absorpt_process_details SADABS
_exptl_crystal_colour Colorless
_exptl_crystal_density_diffrn 1.818
_exptl_crystal_density_method 'not measured'
_exptl_crystal_description Block
_exptl_crystal_F_000 3840
_exptl_crystal_size_max 0.80
_exptl_crystal_size_mid 0.64
_exptl_crystal_size_min 0.50
_platon_squeeze_details
;
loop_
  _platon_squeeze_void_nr
  _platon_squeeze_void_average_x
  _platon_squeeze_void_average_y
  _platon_squeeze_void_average_z
  _platon_squeeze_void_volume
  _platon_squeeze_void_count_electrons
         1     0.070     0.131     0.114    3266.0      81.7
;
_refine_diff_density_max 0.850
_refine_diff_density_min -0.454
_refine_diff_density_rms 0.108
_refine_ls_extinction_method none
_refine_ls_goodness_of_fit_ref 1.067
_refine_ls_hydrogen_treatment constr
_refine_ls_matrix_type full
_refine_ls_number_parameters 380
_refine_ls_number_reflns 6292
_refine_ls_number_restraints 0
_refine_ls_restrained_S_all 1.067
_refine_ls_R_factor_all 0.0528
_refine_ls_R_factor_gt 0.0486
_refine_ls_shift/su_max 0.001
_refine_ls_shift/su_mean 0.000
_refine_ls_structure_factor_coef Fsqd
_refine_ls_weighting_details 'calc w=1/[\s^2^(Fo^2^)+(0.0775P)^2^+22.1056P] where P=(Fo^2^+2Fc^2^)/3'
_refine_ls_weighting_scheme calc
_refine_ls_wR_factor_gt 0.1424
_refine_ls_wR_factor_ref 0.1461
_reflns_number_gt 5967
_reflns_number_total 6292
_reflns_threshold_expression >2sigma(I)
_cod_data_source_file c4ce00014e2.cif
_cod_data_source_block 1
_cod_depositor_comments
;
The following automatic conversions were performed:

'_symmetry_cell_setting' value 'Orthorhombic' changed to
'orthorhombic' according to
/usr/data/users/saulius/crontab/automatic-downloads/current/RSC/lib/dictionaries/cif_core.dic
dictionary named 'cif_core.dic' version 2.4.2 from
2011-04-26.

'_exptl_absorpt_correction_type' value 'Multi-scan'
changed to 'multi-scan' according to
/usr/data/users/saulius/crontab/automatic-downloads/current/RSC/lib/dictionaries/cif_core.dic
dictionary named 'cif_core.dic' version 2.4.2 from 2011-04-26.

Automatic conversion script
Id: cif_fix_values 2281 2013-09-26 08:29:07Z andrius 
;
_cod_original_cell_volume 6917.2(16)
_cod_original_sg_symbol_H-M Pnma
_cod_database_code 7215067

loop_
_symmetry_equiv_pos_as_xyz
'x, y, z'
'-x+1/2, -y, z+1/2'
'-x, y+1/2, -z'
'x+1/2, -y+1/2, -z+1/2'
'-x, -y, -z'
'x-1/2, y, -z-1/2'
'x, -y-1/2, z'
'-x-1/2, y-1/2, z-1/2'

loop_
_atom_site_label
_atom_site_type_symbol
_atom_site_fract_x
_atom_site_fract_y
_atom_site_fract_z
_atom_site_U_iso_or_equiv
_atom_site_adp_type
_atom_site_occupancy
_atom_site_symmetry_multiplicity
_atom_site_calc_flag
_atom_site_refinement_flags
Zn1 Zn 0.06701(3) 0.02424(3) 0.798223(18) 0.02203(15) Uani 1 1 d .
Zn2 Zn 0.24422(3) 0.03163(3) 0.656064(17) 0.02044(15) Uani 1 1 d .
Zn3 Zn 0.12759(4) -0.04049(3) 0.55389(2) 0.03494(18) Uani 1 1 d .
C1 C 0.1924(3) 0.1121(2) 0.74734(16) 0.0236(9) Uani 1 1 d .
C2 C 0.3958(3) 0.1093(2) 0.71293(15) 0.0216(9) Uani 1 1 d .
C3 C 0.2070(4) 0.2500 0.7472(2) 0.0262(13) Uani 1 2 d S
H3 H 0.1466 0.2500 0.7600 0.031 Uiso 1 2 calc SR
C4 C 0.2496(3) 0.1812(2) 0.73823(15) 0.0215(9) Uani 1 1 d .
C5 C 0.3430(3) 0.1812(2) 0.72169(14) 0.0184(8) Uani 1 1 d .
C6 C 0.3874(4) 0.2500 0.7146(2) 0.0212(12) Uani 1 2 d S
H6 H 0.4497 0.2500 0.7047 0.025 Uiso 1 2 calc SR
C7 C 0.1091(4) -0.1088(3) 0.76351(18) 0.0348(11) Uani 1 1 d .
C8 C 0.1405(3) -0.1126(2) 0.65411(16) 0.0257(10) Uani 1 1 d .
C9 C 0.1044(5) -0.2500 0.7589(2) 0.0280(14) Uani 1 2 d S
H9 H 0.0968 -0.2500 0.7928 0.034 Uiso 1 2 calc SR
C10 C 0.1100(3) -0.1816(2) 0.73412(16) 0.0268(9) Uani 1 1 d .
C11 C 0.1189(3) -0.1820(2) 0.68344(16) 0.0245(9) Uani 1 1 d .
C12 C 0.1196(4) -0.2500 0.6583(2) 0.0263(13) Uani 1 2 d S
H12 H 0.1207 -0.2500 0.6241 0.032 Uiso 1 2 calc SR
C13 C 0.1424(5) 0.1124(3) 0.5873(2) 0.0513(16) Uani 1 1 d .
C14 C 0.0100(5) 0.1121(4) 0.4987(3) 0.0626(18) Uani 1 1 d .
C15 C 0.1404(5) 0.2500 0.5813(3) 0.0359(16) Uani 1 2 d S
H15 H 0.1843 0.2500 0.6065 0.043 Uiso 1 2 calc SR
C16 C 0.1088(4) 0.1824(3) 0.56313(19) 0.0343(11) Uani 1 1 d .
C17 C 0.0445(4) 0.1820(3) 0.5246(2) 0.0413(12) Uani 1 1 d .
C18 C 0.0138(6) 0.2500 0.5063(3) 0.048(2) Uani 1 2 d S
H18 H -0.0292 0.2500 0.4807 0.058 Uiso 1 2 calc SR
C19 C 0.3307(3) -0.0201(3) 0.55784(16) 0.0278(10) Uani 1 1 d .
C20 C 0.5253(4) -0.0287(3) 0.60462(18) 0.0343(11) Uani 1 1 d .
C21 C 0.4146(3) -0.0033(3) 0.47812(17) 0.0353(11) Uani 1 1 d .
H21 H 0.3562 -0.0066 0.4631 0.042 Uiso 1 1 calc R
C22 C 0.4198(3) -0.0121(3) 0.52865(15) 0.0253(9) Uani 1 1 d .
C23 C 0.5076(3) -0.0100(3) 0.55085(17) 0.0344(11) Uani 1 1 d .
O1 O 0.1774(2) 0.09422(18) 0.79092(11) 0.0308(7) Uani 1 1 d .
O2 O 0.1570(2) 0.07882(18) 0.71138(12) 0.0352(8) Uani 1 1 d .
O3 O 0.3545(2) 0.05098(17) 0.69901(12) 0.0288(7) Uani 1 1 d .
O4 O 0.4823(2) 0.11114(16) 0.72089(12) 0.0290(7) Uani 1 1 d .
O5 O 0.0439(3) -0.06388(17) 0.75629(12) 0.0372(8) Uani 1 1 d .
O6 O 0.1733(4) -0.0980(3) 0.79321(17) 0.0669(13) Uani 1 1 d .
O7 O 0.1905(2) -0.06520(16) 0.67495(12) 0.0332(7) Uani 1 1 d .
O8 O 0.1110(3) -0.1100(2) 0.61087(13) 0.0433(9) Uani 1 1 d .
O9 O 0.2159(4) 0.1171(3) 0.61141(16) 0.0638(13) Uani 1 1 d .
O10 O 0.0864(7) 0.0522(5) 0.5705(5) 0.049(3) Uani 0.50 1 d P
O10' O 0.1050(7) 0.0556(5) 0.5964(4) 0.041(2) Uani 0.50 1 d P
O11 O 0.0510(9) 0.0860(7) 0.4643(5) 0.085(3) Uani 0.50 1 d P
O11' O 0.0767(6) 0.0543(4) 0.4958(3) 0.0466(19) Uani 0.50 1 d P
O12 O -0.0733(3) 0.1067(2) 0.49415(17) 0.0651(14) Uani 1 1 d .
O13 O 0.3348(2) -0.0122(2) 0.60260(12) 0.0410(9) Uani 1 1 d .
O14 O 0.2578(2) -0.0323(2) 0.53330(14) 0.0489(11) Uani 1 1 d .
O15 O 0.5189(3) -0.0944(2) 0.61838(15) 0.0600(11) Uani 1 1 d .
O16 O 0.5513(3) 0.0245(2) 0.63036(12) 0.0386(8) Uani 1 1 d .

loop_
_atom_site_aniso_label
_atom_site_aniso_U_11
_atom_site_aniso_U_22
_atom_site_aniso_U_33
_atom_site_aniso_U_23
_atom_site_aniso_U_13
_atom_site_aniso_U_12
Zn1 0.0254(3) 0.0183(3) 0.0224(3) -0.00058(18) 0.00521(19) 0.00028(19)
Zn2 0.0224(3) 0.0174(3) 0.0215(3) 0.00256(18) -0.00190(19) -0.00273(18)
Zn3 0.0288(3) 0.0460(4) 0.0299(3) -0.0077(2) 0.0014(2) -0.0170(2)
C1 0.020(2) 0.017(2) 0.035(2) -0.0012(18) 0.0074(18) 0.0052(17)
C2 0.026(2) 0.021(2) 0.018(2) 0.0017(16) -0.0032(16) -0.0005(18)
C3 0.020(3) 0.022(3) 0.037(3) 0.000 0.014(3) 0.000
C4 0.027(2) 0.0128(19) 0.024(2) 0.0010(16) 0.0009(17) -0.0024(16)
C5 0.019(2) 0.019(2) 0.0172(19) -0.0024(15) -0.0016(15) 0.0019(16)
C6 0.018(3) 0.021(3) 0.024(3) 0.000 0.002(2) 0.000
C7 0.046(3) 0.025(2) 0.033(3) 0.000(2) 0.011(2) -0.004(2)
C8 0.027(2) 0.016(2) 0.034(3) 0.0000(18) 0.0069(19) 0.0011(18)
C9 0.034(3) 0.024(3) 0.026(3) 0.000 0.010(3) 0.000
C10 0.029(2) 0.018(2) 0.033(2) -0.0016(18) 0.0058(19) -0.0013(18)
C11 0.025(2) 0.018(2) 0.031(2) 0.0031(18) 0.0044(18) 0.0022(17)
C12 0.028(3) 0.023(3) 0.028(3) 0.000 0.005(3) 0.000
C13 0.064(4) 0.025(3) 0.064(4) 0.017(3) 0.025(3) 0.019(3)
C14 0.074(5) 0.049(4) 0.065(4) -0.021(3) 0.000(4) -0.024(3)
C15 0.045(4) 0.025(3) 0.038(4) 0.000 -0.019(3) 0.000
C16 0.041(3) 0.016(2) 0.046(3) 0.001(2) -0.006(2) -0.003(2)
C17 0.045(3) 0.026(3) 0.052(3) -0.009(2) -0.012(2) -0.005(2)
C18 0.047(5) 0.048(4) 0.050(5) 0.000 -0.034(4) 0.000
C19 0.028(2) 0.034(2) 0.022(2) 0.0024(18) 0.0015(18) -0.0048(19)
C20 0.035(3) 0.038(3) 0.031(3) 0.006(2) 0.000(2) 0.003(2)
C21 0.024(2) 0.058(3) 0.024(2) -0.003(2) -0.0034(18) -0.007(2)
C22 0.023(2) 0.035(2) 0.017(2) -0.0025(18) -0.0012(16) -0.0054(19)
C23 0.027(2) 0.053(3) 0.023(2) -0.003(2) 0.0006(19) -0.005(2)
O1 0.0269(16) 0.0314(17) 0.0340(18) 0.0103(14) 0.0029(13) -0.0061(14)
O2 0.0333(18) 0.0298(17) 0.0423(19) -0.0095(15) 0.0093(15) -0.0104(15)
O3 0.0267(16) 0.0198(15) 0.0400(18) -0.0063(13) -0.0104(14) 0.0025(13)
O4 0.0198(16) 0.0243(16) 0.0430(18) -0.0091(14) -0.0062(13) 0.0048(13)
O5 0.052(2) 0.0205(16) 0.0390(19) -0.0057(14) 0.0178(16) 0.0003(16)
O6 0.082(3) 0.056(3) 0.063(3) -0.022(2) -0.015(2) -0.009(2)
O7 0.048(2) 0.0183(15) 0.0331(17) 0.0019(13) 0.0051(15) -0.0109(15)
O8 0.058(2) 0.0350(19) 0.037(2) 0.0118(16) -0.0082(17) -0.0136(17)
O9 0.082(3) 0.060(3) 0.049(2) 0.025(2) -0.002(2) 0.036(3)
O10 0.045(5) 0.017(4) 0.086(8) 0.007(5) -0.032(6) -0.004(3)
O10' 0.052(6) 0.019(4) 0.051(6) 0.003(4) 0.014(5) 0.003(4)
O11 0.112(9) 0.062(7) 0.079(8) -0.028(6) -0.013(7) -0.001(6)
O11' 0.050(5) 0.031(4) 0.060(5) -0.018(4) 0.006(4) 0.001(3)
O12 0.079(3) 0.039(2) 0.078(3) 0.003(2) -0.054(3) -0.015(2)
O13 0.0297(18) 0.069(2) 0.0242(18) -0.0053(17) 0.0068(14) 0.0036(18)
O14 0.0238(18) 0.090(3) 0.032(2) -0.0087(19) 0.0022(15) -0.0160(18)
O15 0.084(3) 0.052(3) 0.044(2) 0.0085(19) -0.010(2) -0.012(2)
O16 0.048(2) 0.045(2) 0.0223(17) -0.0051(15) -0.0096(15) -0.0019(16)

loop_
_atom_type_symbol
_atom_type_description
_atom_type_scat_dispersion_real
_atom_type_scat_dispersion_imag
_atom_type_scat_source
C C 0.0033 0.0016 'International Tables Vol C Tables 4.2.6.8 and 6.1.1.4'
H H 0.0000 0.0000 'International Tables Vol C Tables 4.2.6.8 and 6.1.1.4'
N N 0.0061 0.0033 'International Tables Vol C Tables 4.2.6.8 and 6.1.1.4'
O O 0.0106 0.0060 'International Tables Vol C Tables 4.2.6.8 and 6.1.1.4'
Zn Zn 0.2839 1.4301 'International Tables Vol C Tables 4.2.6.8 and 6.1.1.4'

loop_
_geom_angle_atom_site_label_1
_geom_angle_atom_site_label_2
_geom_angle_atom_site_label_3
_geom_angle
_geom_angle_site_symmetry_1
_geom_angle_site_symmetry_3
O16 Zn1 O5 124.05(14) 6_557 .
O16 Zn1 O1 100.72(14) 6_557 .
O5 Zn1 O1 124.38(14) . .
O16 Zn1 O4 100.62(14) 6_557 6_557
O5 Zn1 O4 110.92(15) . 6_557
O1 Zn1 O4 88.36(12) . 6_557
O7 Zn2 O9 138.99(19) . .
O7 Zn2 O3 107.94(14) . .
O9 Zn2 O3 112.85(19) . .
O7 Zn2 O13 95.60(15) . .
O9 Zn2 O13 89.11(17) . .
O3 Zn2 O13 89.11(13) . .
O7 Zn2 O2 86.03(13) . .
O9 Zn2 O2 90.75(16) . .
O3 Zn2 O2 88.80(13) . .
O13 Zn2 O2 177.66(14) . .
O10 Zn3 O12 126.7(3) . 5_556
O10 Zn3 O14 108.3(4) . .
O12 Zn3 O14 103.6(2) 5_556 .
O10 Zn3 O8 109.3(4) . .
O12 Zn3 O8 95.88(17) 5_556 .
O14 Zn3 O8 112.53(17) . .
O10 Zn3 O10' 20.8(3) . .
O12 Zn3 O10' 144.6(3) 5_556 .
O14 Zn3 O10' 104.2(3) . .
O8 Zn3 O10' 93.2(3) . .
O10 Zn3 O11' 55.4(4) . .
O12 Zn3 O11' 82.0(2) 5_556 .
O14 Zn3 O11' 92.7(2) . .
O8 Zn3 O11' 154.4(2) . .
O10' Zn3 O11' 75.4(3) . .
O1 C1 O2 123.7(4) . .
O1 C1 C4 117.4(4) . .
O2 C1 C4 118.6(4) . .
O3 C2 O4 122.6(4) . .
O3 C2 C5 121.1(4) . .
O4 C2 C5 116.4(4) . .
C4 C3 C4 123.5(5) 7_565 .
C3 C4 C5 118.2(4) . .
C3 C4 C1 117.0(4) . .
C5 C4 C1 124.8(4) . .
C6 C5 C4 118.5(4) . .
C6 C5 C2 119.8(4) . .
C4 C5 C2 121.7(4) . .
C5 C6 C5 123.0(5) . 7_565
O6 C7 O5 123.9(5) . .
O6 C7 C10 118.0(5) . .
O5 C7 C10 118.1(5) . .
O7 C8 O8 126.8(4) . .
O7 C8 C11 115.6(4) . .
O8 C8 C11 117.5(4) . .
C10 C9 C10 121.6(6) 7 .
C11 C10 C9 118.9(4) . .
C11 C10 C7 122.0(4) . .
C9 C10 C7 119.1(4) . .
C10 C11 C12 119.8(4) . .
C10 C11 C8 123.0(4) . .
C12 C11 C8 116.8(4) . .
C11 C12 C11 120.9(6) . 7
O10' C13 O9 109.3(7) . .
O10' C13 O10 32.4(5) . .
O9 C13 O10 134.5(6) . .
O10' C13 C16 132.0(8) . .
O9 C13 C16 116.8(5) . .
O10 C13 C16 108.0(6) . .
O12 C14 O11 111.9(8) . .
O12 C14 O11' 127.4(6) . .
O11 C14 O11' 48.7(7) . .
O12 C14 C17 116.0(6) . .
O11 C14 C17 121.6(8) . .
O11' C14 C17 114.0(6) . .
C16 C15 C16 121.7(6) 7_565 .
C15 C16 C17 119.5(5) . .
C15 C16 C13 117.7(5) . .
C17 C16 C13 122.7(5) . .
C18 C17 C16 118.4(5) . .
C18 C17 C14 116.7(5) . .
C16 C17 C14 124.8(5) . .
C17 C18 C17 122.5(6) 7_565 .
O13 C19 O14 126.0(4) . .
O13 C19 C22 118.2(4) . .
O14 C19 C22 115.8(4) . .
O15 C20 O16 125.2(5) . .
O15 C20 C23 119.2(5) . .
O16 C20 C23 115.4(4) . .
C23 C21 C22 122.8(4) 5_656 .
C21 C22 C23 118.5(4) . .
C21 C22 C19 119.2(4) . .
C23 C22 C19 122.2(4) . .
C21 C23 C22 118.7(4) 5_656 .
C21 C23 C20 116.9(4) 5_656 .
C22 C23 C20 124.1(4) . .
C1 O1 Zn1 112.6(3) . .
C1 O2 Zn2 120.3(3) . .
C2 O3 Zn2 133.9(3) . .
C2 O4 Zn1 121.5(3) . 6_657
C7 O5 Zn1 107.2(3) . .
C8 O7 Zn2 134.7(3) . .
C8 O8 Zn3 135.6(3) . .
C13 O9 Zn2 116.4(4) . .
C13 O10 Zn3 126.0(7) . .
C13 O10' Zn3 121.2(7) . .
C14 O11' Zn3 132.5(6) . .
C14 O12 Zn3 121.3(5) . 5_556
C19 O13 Zn2 134.6(3) . .
C19 O14 Zn3 130.6(3) . .
C20 O16 Zn1 126.6(3) . 6_657

loop_
_geom_bond_atom_site_label_1
_geom_bond_atom_site_label_2
_geom_bond_distance
_geom_bond_site_symmetry_2
Zn1 O16 1.959(3) 6_557
Zn1 O5 1.967(3) .
Zn1 O1 2.018(3) .
Zn1 O4 2.030(3) 6_557
Zn2 O7 1.954(3) .
Zn2 O9 1.988(4) .
Zn2 O3 1.992(3) .
Zn2 O13 2.098(3) .
Zn2 O2 2.128(3) .
Zn3 O10 1.807(10) .
Zn3 O12 1.923(4) 5_556
Zn3 O14 1.948(3) .
Zn3 O8 1.998(3) .
Zn3 O10' 2.088(9) .
Zn3 O11' 2.423(10) .
C1 O1 1.248(5) .
C1 O2 1.251(5) .
C1 C4 1.496(6) .
C2 O3 1.251(5) .
C2 O4 1.254(5) .
C2 C5 1.504(6) .
C3 C4 1.388(5) 7_565
C3 C4 1.388(5) .
C4 C5 1.407(6) .
C5 C6 1.391(5) .
C6 C5 1.391(5) 7_565
C7 O6 1.239(7) .
C7 O5 1.242(6) .
C7 C10 1.522(6) .
C8 O7 1.242(5) .
C8 O8 1.252(6) .
C8 C11 1.502(6) .
C9 C10 1.393(5) 7
C9 C10 1.393(5) .
C10 C11 1.386(6) .
C11 C12 1.390(5) .
C12 C11 1.390(5) 7
C13 O10' 1.170(11) .
C13 O9 1.241(8) .
C13 O10 1.413(11) .
C13 C16 1.487(7) .
C14 O12 1.201(8) .
C14 O11 1.198(13) .
C14 O11' 1.403(11) .
C14 C17 1.510(7) .
C15 C16 1.376(6) 7_565
C15 C16 1.376(6) .
C16 C17 1.395(7) .
C17 C18 1.379(6) .
C18 C17 1.379(6) 7_565
C19 O13 1.229(5) .
C19 O14 1.256(6) .
C19 C22 1.508(6) .
C20 O15 1.230(6) .
C20 O16 1.235(6) .
C20 C23 1.523(7) .
C21 C23 1.384(7) 5_656
C21 C22 1.387(6) .
C22 C23 1.392(6) .
C23 C21 1.384(7) 5_656
O4 Zn1 2.030(3) 6_657
O12 Zn3 1.923(4) 5_556
O16 Zn1 1.959(3) 6_657
